data_7208243
loop_
_publ_author_name
'Wan, Wang'
'Zhu, Zhi-Biao'
'Huo, Li-Hua'
'Deng, Zhao-Peng'
'Zhao, Hui'
'Gao, Shan'

_publ_section_title
;
 Syntheses, structures and luminescent properties of lithium(i)-sulfonate
 complexes constructed from ortho-hydroxyl arenedisulfonic acids:
 structural evolution tuned by the pH, coordination geometry and modes
;
_journal_issue 16
_journal_name_full CrystEngComm
_journal_page_first 5274
_journal_paper_doi 10.1039/c2ce25292a
_journal_volume 14
_journal_year 2012
_chemical_formula_moiety 'C18 H38 Li12 O49 S6'
_chemical_formula_sum 'C18 H38 Li12 O49 S6'
_chemical_formula_weight 1314.12
_chemical_name_systematic
;
?
;
_space_group_IT_number 36
_symmetry_cell_setting orthorhombic
_symmetry_space_group_name_Hall 'C 2c -2'
_symmetry_space_group_name_H-M 'C m c 21'
_atom_sites_solution_hydrogens geom
_atom_sites_solution_primary direct
_atom_sites_solution_secondary difmap
_audit_creation_method SHELXL-97
_cell_angle_alpha 90.00
_cell_angle_beta 90.00
_cell_angle_gamma 90.00
_cell_formula_units_Z 4
_cell_length_a 36.593(7)
_cell_length_b 12.589(3)
_cell_length_c 10.619(2)
_cell_measurement_reflns_used 16699
_cell_measurement_temperature 295(2)
_cell_measurement_theta_max 27.41
_cell_measurement_theta_min 3.02
_cell_volume 4891.8(18)
_computing_cell_refinement RAPID-AUTO
_computing_data_reduction 'CrystalStructure (Rigaku/MSC and Rigaku Corporation, 2002)'
_computing_molecular_graphics SHELXL-97
_computing_publication_material SHELXL-97
_computing_structure_refinement 'SHELXL-97 (Sheldrick, 1997)'
_computing_structure_solution 'SHELXS-97 (Sheldrick, 1990)'
_diffrn_ambient_temperature 295(2)
_diffrn_detector_area_resol_mean 10.000
_diffrn_measured_fraction_theta_full 0.990
_diffrn_measured_fraction_theta_max 0.990
_diffrn_measurement_device_type 'Rigaku RAXIS-RAPID'
_diffrn_measurement_method \w
_diffrn_radiation_monochromator graphite
_diffrn_radiation_source 'fine-focus sealed tube'
_diffrn_radiation_type MoK\a
_diffrn_radiation_wavelength 0.71073
_diffrn_reflns_av_R_equivalents 0.0440
_diffrn_reflns_av_sigmaI/netI 0.0379
_diffrn_reflns_limit_h_max 47
_diffrn_reflns_limit_h_min -40
_diffrn_reflns_limit_k_max 16
_diffrn_reflns_limit_k_min -16
_diffrn_reflns_limit_l_max 13
_diffrn_reflns_limit_l_min -13
_diffrn_reflns_number 21176
_diffrn_reflns_theta_full 27.42
_diffrn_reflns_theta_max 27.42
_diffrn_reflns_theta_min 3.01
_diffrn_standards_decay_% 0
_diffrn_standards_interval_count 0
_diffrn_standards_interval_time 0
_diffrn_standards_number 0
_exptl_absorpt_coefficient_mu 0.412
_exptl_absorpt_correction_T_max 0.9445
_exptl_absorpt_correction_T_min 0.9148
_exptl_absorpt_correction_type multi-scan
_exptl_absorpt_process_details 'ABSCOR (Higashi, 1995)'
_exptl_crystal_colour red
_exptl_crystal_density_diffrn 1.784
_exptl_crystal_density_method 'not measured'
_exptl_crystal_description prism
_exptl_crystal_F_000 2680
_exptl_crystal_size_max 0.22
_exptl_crystal_size_mid 0.18
_exptl_crystal_size_min 0.14
_refine_diff_density_max 0.454
_refine_diff_density_min -0.396
_refine_diff_density_rms 0.073
_refine_ls_abs_structure_details 'Flack H D (1983), Acta Cryst. A39, 876-881'
_refine_ls_abs_structure_Flack 0.42(11)
_refine_ls_extinction_method none
_refine_ls_goodness_of_fit_ref 1.041
_refine_ls_hydrogen_treatment mixed
_refine_ls_matrix_type full
_refine_ls_number_parameters 445
_refine_ls_number_reflns 5599
_refine_ls_number_restraints 31
_refine_ls_restrained_S_all 1.038
_refine_ls_R_factor_all 0.0558
_refine_ls_R_factor_gt 0.0496
_refine_ls_shift/su_max 0.000
_refine_ls_shift/su_mean 0.000
_refine_ls_structure_factor_coef Fsqd
_refine_ls_weighting_details 'calc w=1/[\s^2^(Fo^2^)+(0.0685P)^2^+7.0622P] where P=(Fo^2^+2Fc^2^)/3'
_refine_ls_weighting_scheme calc
_refine_ls_wR_factor_gt 0.1239
_refine_ls_wR_factor_ref 0.1290
_reflns_number_gt 5386
_reflns_number_total 5599
_reflns_threshold_expression >2sigma(I)
_cod_data_source_file c2ce25292a.txt
_cod_data_source_block w
_cod_original_cell_volume 4891.8(17)
_cod_original_sg_symbol_Hall 'C 2c -2 '
_cod_original_sg_symbol_H-M 'C mc21 '
_cod_database_code 7208243

loop_
_symmetry_equiv_pos_as_xyz
'x, y, z'
'-x, -y, z+1/2'
'x, -y, z+1/2'
'-x, y, z'
'x+1/2, y+1/2, z'
'-x+1/2, -y+1/2, z+1/2'
'x+1/2, -y+1/2, z+1/2'
'-x+1/2, y+1/2, z'

loop_
_atom_site_label
_atom_site_type_symbol
_atom_site_fract_x
_atom_site_fract_y
_atom_site_fract_z
_atom_site_U_iso_or_equiv
_atom_site_adp_type
_atom_site_occupancy
_atom_site_symmetry_multiplicity
_atom_site_calc_flag
_atom_site_refinement_flags
Li1 Li 0.2535(3) 0.1179(9) 0.6037(11) 0.069(3) Uani 1 1 d .
Li2 Li 0.1772(3) 0.0056(7) 0.6172(8) 0.0493(19) Uani 1 1 d .
Li3 Li 0.08524(19) 0.0970(4) 0.6113(8) 0.0291(11) Uani 1 1 d .
Li4 Li 0.0000 0.0044(9) 0.6263(13) 0.046(3) Uani 1 2 d S
Li5 Li 0.0000 0.4737(9) 1.1150(14) 0.049(3) Uani 1 2 d S
Li6 Li 0.07890(15) 0.3737(5) 1.1266(10) 0.0408(17) Uani 1 1 d .
Li7 Li 0.1600(2) 0.4722(5) 0.1105(8) 0.0357(15) Uani 1 1 d .
S1 S 0.25413(2) 0.26647(7) 0.35840(11) 0.0329(3) Uani 1 1 d .
S2 S 0.07850(2) 0.23778(7) 0.38341(8) 0.0229(2) Uani 1 1 d .
S3 S 0.08794(2) 0.25245(7) 0.85563(9) 0.0246(2) Uani 1 1 d .
O1 O 0.27007(9) 0.2185(5) 0.4642(5) 0.0959(18) Uani 1 1 d .
O1W O 0.23919(17) -0.0265(5) 0.6540(10) 0.0718(12) Uani 1 1 d D
H1W1 H 0.2170(10) -0.046(10) 0.651(18) 0.275 Uiso 1 1 d D
H1W2 H 0.253(3) -0.075(9) 0.624(16) 0.275 Uiso 1 1 d D
O2W O 0.16566(7) 0.0313(3) 0.7882(3) 0.0413(7) Uani 1 1 d D
H2W1 H 0.1860(5) 0.035(4) 0.825(4) 0.062 Uiso 1 1 d D
H2W2 H 0.1489(8) 0.054(4) 0.836(3) 0.062 Uiso 1 1 d D
O2 O 0.26127(10) 0.3799(3) 0.3573(10) 0.151(3) Uani 1 1 d .
O3 O 0.26588(9) 0.2286(4) 0.2385(4) 0.0708(12) Uani 1 1 d .
O3W O 0.16866(8) -0.1353(3) 0.5561(4) 0.0464(8) Uani 1 1 d D
H3W1 H 0.1859(8) -0.181(3) 0.554(6) 0.070 Uiso 1 1 d D
H3W2 H 0.1484(6) -0.168(3) 0.566(6) 0.070 Uiso 1 1 d D
O4 O 0.20563(8) 0.1146(2) 0.5167(4) 0.0465(8) Uani 1 1 d .
O4W O 0.08382(13) -0.0536(2) 0.6228(6) 0.0750(12) Uani 1 1 d D
H4W1 H 0.0799(15) -0.112(3) 0.661(7) 0.113 Uiso 1 1 d D
H4W2 H 0.1064(5) -0.040(5) 0.622(8) 0.113 Uiso 1 1 d D
O5 O 0.13598(7) 0.1112(2) 0.5375(3) 0.0339(6) Uani 1 1 d .
O5W O 0.0000 0.0153(3) 0.4433(5) 0.0430(10) Uani 1 2 d SD
H5W H 0.01892(14) 0.0552(12) 0.440(6) 0.064 Uiso 1 1 d D
O6 O 0.06743(8) 0.1385(3) 0.4353(3) 0.0501(9) Uani 1 1 d .
O6W O 0.0000 -0.1446(3) 0.6839(5) 0.0401(10) Uani 1 2 d S
H6W H -0.0189 -0.1788 0.7073 0.060 Uiso 1 1 d R
O7 O 0.06720(8) 0.3312(3) 0.4559(4) 0.0648(11) Uani 1 1 d .
O7W O 0.04425(8) 0.4840(2) 1.2381(3) 0.0432(7) Uani 1 1 d D
H7W1 H 0.0522(14) 0.5474(16) 1.245(4) 0.065 Uiso 1 1 d D
H7W2 H 0.0421(14) 0.458(3) 1.3123(19) 0.065 Uiso 1 1 d D
O8 O 0.06500(7) 0.2504(2) 0.2560(4) 0.0397(8) Uani 1 1 d .
O8W O 0.0000 0.5997(4) 1.0292(10) 0.103(3) Uani 1 2 d SD
H8W H -0.01899(14) 0.631(5) 1.057(7) 0.155 Uiso 1 1 d D
O9 O 0.12712(6) 0.3782(2) 0.2270(3) 0.0298(6) Uani 1 1 d .
O9W O 0.10804(10) 0.4947(3) 1.0186(4) 0.0618(10) Uani 1 1 d D
H9W1 H 0.0987(17) 0.556(2) 1.025(5) 0.093 Uiso 1 1 d D
H9W2 H 0.1071(17) 0.474(4) 0.943(2) 0.093 Uiso 1 1 d D
O10 O 0.19712(6) 0.3733(2) 0.1983(3) 0.0300(6) Uani 1 1 d .
O10W O 0.16483(9) 0.6207(4) 0.1834(7) 0.0876(19) Uani 1 1 d D
HAW2 H 0.1828(13) 0.616(7) 0.234(5) 0.131 Uiso 1 1 d D
HAW1 H 0.1466(12) 0.647(6) 0.222(6) 0.131 Uiso 1 1 d D
O11 O 0.03518(6) 0.1117(2) 0.6946(3) 0.0278(5) Uani 1 1 d .
O11W O 0.1928(3) 0.4779(4) -0.0414(6) 0.164(4) Uani 1 1 d D
HBW2 H 0.1733(19) 0.441(9) -0.05(2) 0.246 Uiso 1 1 d D
HBW1 H 0.211(2) 0.436(9) -0.043(17) 0.246 Uiso 1 1 d D
O12 O 0.10279(7) 0.1651(3) 0.7820(3) 0.0474(8) Uani 1 1 d .
O13 O 0.10084(7) 0.24638(19) 0.9866(3) 0.0297(6) Uani 1 1 d .
O14 O 0.09603(6) 0.3565(2) 0.8039(3) 0.0421(7) Uani 1 1 d .
O15 O 0.03510(6) 0.3686(2) 1.0179(3) 0.0304(6) Uani 1 1 d .
C1 C 0.20636(10) 0.2513(3) 0.3674(5) 0.0288(8) Uani 1 1 d .
C2 C 0.18978(10) 0.1780(3) 0.4473(4) 0.0258(7) Uani 1 1 d .
C3 C 0.14783(9) 0.1744(3) 0.4570(4) 0.0239(7) Uani 1 1 d .
C4 C 0.12664(8) 0.2402(2) 0.3780(4) 0.0176(6) Uani 1 1 d .
C5 C 0.14304(8) 0.3114(3) 0.2939(4) 0.0222(7) Uani 1 1 d .
C6 C 0.18588(8) 0.3150(3) 0.2822(4) 0.0256(7) Uani 1 1 d .
C7 C 0.02123(7) 0.1717(3) 0.7759(4) 0.0207(7) Uani 1 1 d .
C8 C 0.04050(9) 0.2393(2) 0.8585(5) 0.0248(7) Uani 1 1 d .
C9 C 0.02066(8) 0.3058(2) 0.9406(4) 0.0210(7) Uani 1 1 d .

loop_
_atom_site_aniso_label
_atom_site_aniso_U_11
_atom_site_aniso_U_22
_atom_site_aniso_U_33
_atom_site_aniso_U_23
_atom_site_aniso_U_13
_atom_site_aniso_U_12
Li1 0.064(5) 0.080(6) 0.064(6) 0.006(5) -0.036(5) -0.009(5)
Li2 0.086(5) 0.039(3) 0.022(3) 0.005(3) 0.014(4) 0.016(4)
Li3 0.030(3) 0.025(2) 0.033(3) -0.009(3) 0.009(2) -0.002(3)
Li4 0.056(6) 0.023(4) 0.058(7) -0.006(4) 0.000 0.000
Li5 0.042(5) 0.048(7) 0.056(7) -0.025(5) 0.000 0.000
Li6 0.014(2) 0.045(3) 0.064(4) 0.019(4) -0.020(3) -0.016(3)
Li7 0.054(4) 0.026(3) 0.028(3) -0.004(3) 0.006(3) -0.010(3)
S1 0.0133(4) 0.0371(4) 0.0481(6) -0.0063(5) -0.0024(4) 0.0019(3)
S2 0.0156(4) 0.0284(4) 0.0246(5) -0.0024(4) 0.0026(3) -0.0047(3)
S3 0.0149(4) 0.0325(4) 0.0265(5) -0.0041(3) -0.0010(3) -0.0007(3)
O1 0.0325(17) 0.191(5) 0.064(3) 0.048(3) -0.0177(17) -0.003(2)
O1W 0.0286(15) 0.128(4) 0.062(2) -0.013(2) 0.0065(15) -0.00101(19)
O2W 0.0353(14) 0.0611(19) 0.0273(14) -0.0025(13) -0.0067(10) -0.0085(12)
O2 0.0324(17) 0.0392(18) 0.380(11) 0.009(4) -0.051(4) -0.0082(15)
O3 0.0284(15) 0.125(4) 0.059(2) -0.009(2) 0.0060(15) -0.0095(19)
O3W 0.0321(14) 0.0585(19) 0.049(2) -0.0060(16) -0.0016(12) 0.0042(14)
O4 0.0383(14) 0.0338(14) 0.067(2) 0.0130(15) -0.0243(16) -0.0007(12)
O4W 0.103(3) 0.0236(13) 0.098(3) 0.006(2) 0.052(2) 0.008(2)
O5 0.0301(12) 0.0391(14) 0.0325(13) 0.0115(11) 0.0049(11) 0.0073(11)
O5W 0.060(3) 0.0262(17) 0.043(2) -0.0115(17) 0.000 0.000
O6 0.0387(14) 0.0637(19) 0.0478(18) 0.0388(15) -0.0130(12) -0.0266(14)
O6W 0.0236(16) 0.0278(17) 0.069(3) 0.0134(19) 0.000 0.000
O7 0.0257(13) 0.077(2) 0.092(3) -0.045(2) 0.0202(15) -0.0059(15)
O7W 0.0538(16) 0.0320(13) 0.0439(16) -0.0040(11) -0.0223(14) -0.0117(12)
O8 0.0196(13) 0.0444(15) 0.055(2) 0.0197(13) -0.0090(13) -0.0164(11)
O8W 0.034(2) 0.063(3) 0.213(9) 0.084(5) 0.000 0.000
O9 0.0181(10) 0.0392(13) 0.0321(14) 0.0160(11) -0.0011(10) -0.0035(10)
O9W 0.073(2) 0.0469(16) 0.066(2) 0.0200(16) -0.0424(18) -0.0198(17)
O10 0.0234(11) 0.0376(13) 0.0289(13) 0.0070(10) 0.0049(10) -0.0046(11)
O10W 0.0342(17) 0.078(3) 0.150(5) -0.057(3) 0.031(2) -0.0150(18)
O11 0.0160(10) 0.0404(13) 0.0270(12) -0.0154(10) -0.0002(9) 0.0035(9)
O11W 0.329(10) 0.093(4) 0.070(4) 0.030(3) 0.102(5) 0.087(5)
O12 0.0177(10) 0.070(2) 0.0549(18) -0.0274(16) -0.0063(11) 0.0107(12)
O13 0.0243(13) 0.0364(13) 0.0284(15) 0.0024(10) -0.0063(11) -0.0004(10)
O14 0.0203(11) 0.0499(15) 0.0560(18) 0.0271(14) -0.0048(12) -0.0094(11)
O15 0.0195(10) 0.0344(12) 0.0372(15) -0.0143(11) -0.0078(10) 0.0007(10)
C1 0.0153(15) 0.0383(17) 0.033(2) -0.0025(14) -0.0049(18) 0.0031(13)
C2 0.0270(16) 0.0198(14) 0.0305(18) -0.0033(13) -0.0095(14) 0.0001(13)
C3 0.0318(17) 0.0207(14) 0.0193(16) -0.0017(12) -0.0015(14) 0.0059(13)
C4 0.0123(13) 0.0207(12) 0.0197(17) 0.0057(12) 0.0028(15) -0.0023(11)
C5 0.0119(12) 0.0310(15) 0.0238(17) 0.0059(14) 0.0061(13) -0.0015(12)
C6 0.0134(13) 0.0373(17) 0.0261(17) -0.0001(14) -0.0011(14) -0.0011(13)
C7 0.0131(14) 0.0263(15) 0.0227(17) -0.0003(13) 0.0016(12) 0.0055(11)
C8 0.0173(15) 0.0274(14) 0.0295(19) 0.0015(14) -0.0056(18) 0.0002(12)
C9 0.0246(16) 0.0176(13) 0.0208(16) 0.0023(12) -0.0065(13) -0.0024(12)

loop_
_atom_type_symbol
_atom_type_description
_atom_type_scat_dispersion_real
_atom_type_scat_dispersion_imag
_atom_type_scat_source
C C 0.0033 0.0016 'International Tables Vol C Tables 4.2.6.8 and 6.1.1.4'
H H 0.0000 0.0000 'International Tables Vol C Tables 4.2.6.8 and 6.1.1.4'
O O 0.0106 0.0060 'International Tables Vol C Tables 4.2.6.8 and 6.1.1.4'
S S 0.1246 0.1234 'International Tables Vol C Tables 4.2.6.8 and 6.1.1.4'
Li Li -0.0003 0.0001 'International Tables Vol C Tables 4.2.6.8 and 6.1.1.4'

loop_
_geom_angle_atom_site_label_1
_geom_angle_atom_site_label_2
_geom_angle_atom_site_label_3
_geom_angle
_geom_angle_site_symmetry_1
_geom_angle_site_symmetry_3
O1W Li1 O4 82.6(4) . .
O1W Li1 O1 148.3(8) . .
O4 Li1 O1 86.4(4) . .
O1W Li1 O10 98.7(5) . 6
O4 Li1 O10 177.7(7) . 6
O1 Li1 O10 93.4(4) . 6
O1W Li1 O3 118.8(7) . 6
O4 Li1 O3 91.8(4) . 6
O1 Li1 O3 91.1(5) . 6
O10 Li1 O3 85.9(4) 6 6
O1W Li1 Li2 48.1(3) . .
O4 Li1 Li2 39.1(3) . .
O1 Li1 Li2 125.3(4) . .
O10 Li1 Li2 141.2(5) 6 .
O3 Li1 Li2 94.0(4) 6 .
O1W Li1 Li7 86.2(4) . 6
O4 Li1 Li7 146.6(6) . 6
O1 Li1 Li7 86.9(4) . 6
O10 Li1 Li7 35.6(2) 6 6
O3 Li1 Li7 120.9(4) 6 6
Li2 Li1 Li7 133.3(4) . 6
O2W Li2 O3W 116.6(5) . .
O2W Li2 O4 120.3(5) . .
O3W Li2 O4 122.2(4) . .
O2W Li2 O5 96.5(4) . .
O3W Li2 O5 108.6(5) . .
O4 Li2 O5 74.8(3) . .
O2W Li2 O1W 94.9(5) . .
O3W Li2 O1W 93.2(4) . .
O4 Li2 O1W 72.9(3) . .
O5 Li2 O1W 147.3(5) . .
O2W Li2 Li1 99.5(5) . .
O3W Li2 Li1 123.2(4) . .
O4 Li2 Li1 38.1(3) . .
O5 Li2 Li1 108.9(4) . .
O1W Li2 Li1 38.8(3) . .
O2W Li2 H1W1 93(6) . .
O3W Li2 H1W1 82(4) . .
O4 Li2 H1W1 86(5) . .
O5 Li2 H1W1 161(5) . .
O1W Li2 H1W1 14(4) . .
Li1 Li2 H1W1 53(4) . .
O2W Li2 H2W1 21.1(6) . .
O3W Li2 H2W1 120.2(14) . .
O4 Li2 H2W1 109.4(12) . .
O5 Li2 H2W1 112.3(10) . .
O1W Li2 H2W1 74.1(8) . .
Li1 Li2 H2W1 81.1(9) . .
H1W1 Li2 H2W1 74(6) . .
O4W Li3 O5 97.9(3) . .
O4W Li3 O11 92.2(3) . .
O5 Li3 O11 169.4(3) . .
O4W Li3 O6 107.7(4) . .
O5 Li3 O6 85.2(3) . .
O11 Li3 O6 95.0(3) . .
O4W Li3 O12 111.0(4) . .
O5 Li3 O12 91.0(3) . .
O11 Li3 O12 82.2(3) . .
O6 Li3 O12 141.2(3) . .
O4W Li3 S2 129.5(4) . .
O5 Li3 S2 73.3(2) . .
O11 Li3 S2 102.8(3) . .
O6 Li3 S2 24.44(12) . .
O12 Li3 S2 118.6(2) . .
O4W Li3 Li4 67.8(3) . .
O5 Li3 Li4 155.2(4) . .
O11 Li3 Li4 34.1(2) . .
O6 Li3 Li4 80.5(3) . .
O12 Li3 Li4 112.8(4) . .
S2 Li3 Li4 99.7(3) . .
O4W Li3 H4W2 25.7(5) . .
O5 Li3 H4W2 74.2(11) . .
O11 Li3 H4W2 115.1(13) . .
O6 Li3 H4W2 115(3) . .
O12 Li3 H4W2 101(2) . .
S2 Li3 H4W2 128(3) . .
Li4 Li3 H4W2 93.5(6) . .
O5W Li4 O6W 112.1(6) . .
O5W Li4 O11 108.3(5) . .
O6W Li4 O11 121.9(6) . .
O5W Li4 O11 108.3(5) . 4
O6W Li4 O11 121.9(6) . 4
O11 Li4 O11 80.0(5) . 4
O5W Li4 C7 121.5(6) . 4
O6W Li4 C7 123.3(6) . 4
O11 Li4 C7 57.0(3) . 4
O11 Li4 C7 24.81(18) 4 4
O5W Li4 C7 121.5(6) . .
O6W Li4 C7 123.3(6) . .
O11 Li4 C7 24.81(18) . .
O11 Li4 C7 57.0(3) 4 .
C7 Li4 C7 32.81(18) 4 .
O5W Li4 Li3 85.9(3) . .
O6W Li4 Li3 110.3(2) . .
O11 Li4 Li3 34.89(15) . .
O11 Li4 Li3 112.5(4) 4 .
C7 Li4 Li3 91.4(3) 4 .
C7 Li4 Li3 59.69(18) . .
O5W Li4 Li3 85.9(3) . 4
O6W Li4 Li3 110.3(2) . 4
O11 Li4 Li3 112.5(4) . 4
O11 Li4 Li3 34.89(15) 4 4
C7 Li4 Li3 59.69(18) 4 4
C7 Li4 Li3 91.4(3) . 4
Li3 Li4 Li3 138.6(4) . 4
O5W Li4 H5W 22.9(8) . .
O6W Li4 H5W 123.9(9) . .
O11 Li4 H5W 85.9(9) . .
O11 Li4 H5W 109.5(7) 4 .
C7 Li4 H5W 112.8(8) 4 .
C7 Li4 H5W 102.1(9) . .
Li3 Li4 H5W 63.9(7) . .
Li3 Li4 H5W 98.6(5) 4 .
O8W Li5 O7W 105.0(4) . .
O8W Li5 O7W 105.0(4) . 4
O7W Li5 O7W 101.9(7) . 4
O8W Li5 O15 107.4(7) . 4
O7W Li5 O15 144.8(6) . 4
O7W Li5 O15 82.7(2) 4 4
O8W Li5 O15 107.4(7) . .
O7W Li5 O15 82.7(2) . .
O7W Li5 O15 144.8(6) 4 .
O15 Li5 O15 74.9(4) 4 .
O8W Li5 Li6 111.5(3) . 4
O7W Li5 Li6 135.4(7) . 4
O7W Li5 Li6 44.7(2) 4 4
O15 Li5 Li6 38.0(2) 4 4
O15 Li5 Li6 109.0(4) . 4
O8W Li5 Li6 111.5(3) . .
O7W Li5 Li6 44.7(2) . .
O7W Li5 Li6 135.4(7) 4 .
O15 Li5 Li6 109.0(4) 4 .
O15 Li5 Li6 38.0(2) . .
Li6 Li5 Li6 132.7(4) 4 .
O8W Li5 H8W 22.2(14) . .
O7W Li5 H8W 111.6(7) . .
O7W Li5 H8W 82.8(14) 4 .
O15 Li5 H8W 103.6(8) 4 .
O15 Li5 H8W 128.4(18) . .
Li6 Li5 H8W 94.6(6) 4 .
Li6 Li5 H8W 131.6(9) . .
O15 Li6 O9 175.4(5) . 1_556
O15 Li6 O8 99.2(3) . 1_556
O9 Li6 O8 83.7(3) 1_556 1_556
O15 Li6 O9W 96.4(4) . .
O9 Li6 O9W 80.5(2) 1_556 .
O8 Li6 O9W 164.0(3) 1_556 .
O15 Li6 O7W 82.4(2) . .
O9 Li6 O7W 101.2(4) 1_556 .
O8 Li6 O7W 88.6(4) 1_556 .
O9W Li6 O7W 97.0(3) . .
O15 Li6 O13 83.4(4) . .
O9 Li6 O13 93.1(3) 1_556 .
O8 Li6 O13 89.6(3) 1_556 .
O9W Li6 O13 88.7(4) . .
O7W Li6 O13 165.2(3) . .
O15 Li6 Li5 41.2(3) . .
O9 Li6 Li5 142.4(5) 1_556 .
O8 Li6 Li5 95.6(3) 1_556 .
O9W Li6 Li5 98.5(3) . .
O7W Li6 Li5 41.3(3) . .
O13 Li6 Li5 124.5(4) . .
O15 Li6 Li7 136.8(4) . 1_556
O9 Li6 Li7 39.53(19) 1_556 1_556
O8 Li6 Li7 122.3(3) 1_556 1_556
O9W Li6 Li7 41.73(19) . 1_556
O7W Li6 Li7 108.2(3) . 1_556
O13 Li6 Li7 85.0(2) . 1_556
Li5 Li6 Li7 133.5(3) . 1_556
O11W Li7 O10W 102.8(4) . .
O11W Li7 O10 89.5(4) . .
O10W Li7 O10 108.9(4) . .
O11W Li7 O9 146.8(4) . .
O10W Li7 O9 110.2(4) . .
O10 Li7 O9 76.7(3) . .
O11W Li7 O9W 99.1(5) . 1_554
O10W Li7 O9W 97.4(4) . 1_554
O10 Li7 O9W 149.7(3) . 1_554
O9 Li7 O9W 80.5(3) . 1_554
O11W Li7 Li6 127.3(5) . 1_554
O10W Li7 Li6 114.5(4) . 1_554
O10 Li7 Li6 110.5(3) . 1_554
O9 Li7 Li6 38.9(2) . 1_554
O9W Li7 Li6 42.5(2) 1_554 1_554
O11W Li7 Li1 55.5(4) . 6_554
O10W Li7 Li1 103.6(3) . 6_554
O10 Li7 Li1 35.6(2) . 6_554
O9 Li7 Li1 111.3(4) . 6_554
O9W Li7 Li1 149.8(4) 1_554 6_554
Li6 Li7 Li1 137.6(3) 1_554 6_554
O11W Li7 HBW2 25(3) . .
O10W Li7 HBW2 123(3) . .
O10 Li7 HBW2 96(5) . .
O9 Li7 HBW2 126(2) . .
O9W Li7 HBW2 81(3) 1_554 .
Li6 Li7 HBW2 102.4(9) 1_554 .
Li1 Li7 HBW2 69(4) 6_554 .
O1 S1 O3 116.5(3) . .
O1 S1 O2 110.8(4) . .
O3 S1 O2 105.5(4) . .
O1 S1 C1 108.8(2) . .
O3 S1 C1 108.1(2) . .
O2 S1 C1 106.60(19) . .
O6 S2 O8 111.16(17) . .
O6 S2 O7 114.9(2) . .
O8 S2 O7 107.8(2) . .
O6 S2 C4 108.19(16) . .
O8 S2 C4 107.95(18) . .
O7 S2 C4 106.56(16) . .
O8 S2 Li3 147.52(17) . .
O7 S2 Li3 94.2(2) . .
C4 S2 Li3 87.41(17) . .
O14 S3 O12 113.8(2) . .
O14 S3 O13 109.84(17) . .
O12 S3 O13 110.44(18) . .
O14 S3 C8 107.19(15) . .
O12 S3 C8 108.02(17) . .
O13 S3 C8 107.3(2) . .
S1 O1 Li1 136.5(3) . .
Li1 O1W Li2 93.1(4) . .
Li1 O1W H1W1 121(10) . .
Li1 O1W H1W2 114(10) . .
Li2 O1W H1W2 129(10) . .
H1W1 O1W H1W2 110(12) . .
Li2 O2W H2W1 105(3) . .
Li2 O2W H2W2 143(3) . .
H2W1 O2W H2W2 110(3) . .
S1 O3 Li1 99.6(3) . 6_554
Li2 O3W H3W1 121(3) . .
Li2 O3W H3W2 123(3) . .
H3W1 O3W H3W2 109(3) . .
C2 O4 Li1 133.0(4) . .
C2 O4 Li2 120.8(4) . .
Li1 O4 Li2 102.9(5) . .
Li3 O4W H4W1 153(5) . .
Li3 O4W H4W2 77(4) . .
H4W1 O4W H4W2 110(6) . .
C3 O5 Li3 129.9(3) . .
C3 O5 Li2 114.5(3) . .
Li3 O5 Li2 115.5(3) . .
Li4 O5W H5W 95(4) . .
S2 O6 Li3 119.1(2) . .
Li4 O6W H6W 124.9 . .
Li5 O7W Li6 94.0(4) . .
Li5 O7W H7W1 112(3) . .
Li6 O7W H7W1 116(3) . .
Li5 O7W H7W2 119(3) . .
Li6 O7W H7W2 108(3) . .
H7W1 O7W H7W2 108(4) . .
S2 O8 Li6 126.9(3) . 1_554
Li5 O8W H8W 103(6) . .
C5 O9 Li6 132.5(3) . 1_554
C5 O9 Li7 116.8(3) . .
Li6 O9 Li7 101.6(3) 1_554 .
Li7 O9W Li6 95.8(3) 1_556 .
Li7 O9W H9W1 116(4) 1_556 .
Li6 O9W H9W1 113(5) . .
Li7 O9W H9W2 115(4) 1_556 .
Li6 O9W H9W2 106(4) . .
H9W1 O9W H9W2 110(5) . .
C6 O10 Li7 117.9(3) . .
C6 O10 Li1 132.7(4) . 6_554
Li7 O10 Li1 108.8(4) . 6_554
Li7 O10W HAW2 104(6) . .
Li7 O10W HAW1 118(6) . .
HAW2 O10W HAW1 109(6) . .
C7 O11 Li4 113.2(3) . .
C7 O11 Li3 135.8(3) . .
Li4 O11 Li3 111.0(3) . .
Li7 O11W HBW2 63(10) . .
Li7 O11W HBW1 118(10) . .
HBW2 O11W HBW1 108(10) . .
S3 O12 Li3 131.0(2) . .
S3 O13 Li6 117.2(2) . .
C9 O15 Li6 138.0(3) . .
C9 O15 Li5 117.2(3) . .
Li6 O15 Li5 100.8(4) . .
C2 C1 C6 122.1(3) . .
C2 C1 S1 122.5(3) . .
C6 C1 S1 115.3(3) . .
O4 C2 C1 126.1(3) . .
O4 C2 C3 114.3(3) . .
C1 C2 C3 119.6(3) . .
O5 C3 C4 126.3(3) . .
O5 C3 C2 114.3(3) . .
C4 C3 C2 119.4(3) . .
C5 C4 C3 121.3(3) . .
C5 C4 S2 117.4(2) . .
C3 C4 S2 121.3(2) . .
O9 C5 C4 126.6(3) . .
O9 C5 C6 113.7(3) . .
C4 C5 C6 119.7(3) . .
O10 C6 C1 128.6(3) . .
O10 C6 C5 114.2(3) . .
C1 C6 C5 117.3(3) . .
O11 C7 C8 125.9(3) . .
O11 C7 C7 114.00(17) . 4
C8 C7 C7 119.99(19) . 4
C8 C7 Li4 164.2(3) . .
C7 C7 Li4 73.60(9) 4 .
C9 C8 C7 119.0(3) . .
C9 C8 S3 117.8(3) . .
C7 C8 S3 122.9(3) . .
O15 C9 C8 124.1(3) . .
O15 C9 C9 114.86(18) . 4
C8 C9 C9 120.99(19) . 4

loop_
_geom_bond_atom_site_label_1
_geom_bond_atom_site_label_2
_geom_bond_distance
_geom_bond_site_symmetry_2
Li1 O1W 1.965(12) .
Li1 O4 1.981(9) .
Li1 O1 2.041(13) .
Li1 O10 2.070(9) 6
Li1 O3 2.508(13) 6
Li1 Li2 3.133(14) .
Li1 Li7 3.364(13) 6
Li2 O2W 1.892(9) .
Li2 O3W 1.914(10) .
Li2 O4 2.026(9) .
Li2 O5 2.181(9) .
Li2 O1W 2.337(11) .
Li2 H1W1 1.63(10) .
Li2 H2W1 2.26(4) .
Li3 O4W 1.902(6) .
Li3 O5 2.023(7) .
Li3 O11 2.043(7) .
Li3 O6 2.047(9) .
Li3 O12 2.105(8) .
Li3 S2 3.009(8) .
Li3 Li4 3.334(8) .
Li3 H4W2 1.90(6) .
Li4 O5W 1.948(15) .
Li4 O6W 1.973(13) .
Li4 O11 2.002(9) .
Li4 O11 2.002(9) 4
Li4 C7 2.750(12) 4
Li4 C7 2.750(12) .
Li4 Li3 3.334(8) 4
Li4 H5W 2.19(6) .
Li5 O8W 1.829(15) .
Li5 O7W 2.085(10) .
Li5 O7W 2.085(10) 4
Li5 O15 2.113(9) 4
Li5 O15 2.113(9) .
Li5 Li6 3.152(8) 4
Li5 Li6 3.152(8) .
Li5 H8W 2.18(8) .
Li6 O15 1.976(7) .
Li6 O9 2.063(7) 1_556
Li6 O8 2.134(8) 1_556
Li6 O9W 2.185(8) .
Li6 O7W 2.223(9) .
Li6 O13 2.328(10) .
Li6 Li7 3.220(9) 1_556
Li7 O11W 2.012(10) .
Li7 O10W 2.030(8) .
Li7 O10 2.067(8) .
Li7 O9 2.092(8) .
Li7 O9W 2.154(9) 1_554
Li7 Li6 3.220(9) 1_554
Li7 Li1 3.364(13) 6_554
Li7 HBW2 1.8(2) .
S1 O1 1.403(4) .
S1 O3 1.426(4) .
S1 O2 1.451(3) .
S1 C1 1.761(4) .
S2 O6 1.425(3) .
S2 O8 1.449(4) .
S2 O7 1.466(3) .
S2 C4 1.763(3) .
S3 O14 1.451(3) .
S3 O12 1.455(3) .
S3 O13 1.471(3) .
S3 C8 1.744(3) .
O1W H1W1 0.85(6) .
O1W H1W2 0.85(6) .
O2W H2W1 0.84(5) .
O2W H2W2 0.85(6) .
O3 Li1 2.508(13) 6_554
O3W H3W1 0.85(6) .
O3W H3W2 0.85(6) .
O4 C2 1.232(4) .
O4W H4W1 0.85(6) .
O4W H4W2 0.85(6) .
O5 C3 1.246(5) .
O5W H5W 0.86(6) .
O6W H6W 0.8500 .
O7W H7W1 0.85(6) .
O7W H7W2 0.85(6) .
O8 Li6 2.134(8) 1_554
O8W H8W 0.85(6) .
O9 C5 1.246(4) .
O9 Li6 2.063(7) 1_554
O9W Li7 2.154(9) 1_556
O9W H9W1 0.85(6) .
O9W H9W2 0.85(6) .
O10 C6 1.225(5) .
O10 Li1 2.070(9) 6_554
O10W HAW2 0.85(6) .
O10W HAW1 0.85(6) .
O11 C7 1.255(4) .
O11W HBW2 0.85(6) .
O11W HBW1 0.85(6) .
O15 C9 1.257(4) .
C1 C2 1.393(6) .
C1 C6 1.422(6) .
C2 C3 1.539(5) .
C3 C4 1.411(5) .
C4 C5 1.400(5) .
C5 C6 1.573(4) .
C7 C8 1.411(5) .
C7 C7 1.553(5) 4
C8 C9 1.409(5) .
C9 C9 1.512(6) 4

loop_
_geom_hbond_atom_site_label_D
_geom_hbond_atom_site_label_H
_geom_hbond_atom_site_label_A
_geom_hbond_distance_DH
_geom_hbond_distance_HA
_geom_hbond_distance_DA
_geom_hbond_angle_DHA
_geom_hbond_site_symmetry_A
O1W H1W1 O3W 0.85(6) 2.33(8) 3.101(6) 152(15) .
O1W H1W1 O2W 0.85(6) 2.57(12) 3.130(10) 125(12) .
O1W H1W2 O3 0.85(6) 2.34(16) 2.869(7) 121(15) 3
O2W H2W1 O2 0.84(5) 2.24(3) 2.990(5) 149(5) 6
O2W H2W2 O12 0.85(6) 2.27(4) 2.852(4) 126(4) .
O2W H2W2 O3W 0.85(6) 2.65(4) 3.134(5) 118(3) 3
O3W H3W1 O1 0.85(6) 2.26(3) 3.061(6) 156(5) 8_545
O3W H3W2 O13 0.85(6) 2.17(3) 2.942(4) 150(6) 3_554
O4W H4W1 O8 0.85(6) 2.089(12) 2.935(5) 175(6) 3
O4W H4W2 O5 0.85(6) 2.37(5) 2.961(5) 128(5) .
O5W H5W O6 0.86(6) 2.062(7) 2.916(3) 174.5(17) .
O6W H6W O8 0.85 1.98 2.832(3) 175.9 2
O7W H7W1 O14 0.85(6) 2.11(3) 2.847(4) 145(5) 3_565
O7W H7W2 O7 0.85(6) 2.39(3) 3.123(6) 144(4) 1_556
O8W H8W O7 0.85(6) 2.12(5) 2.722(4) 128(6) 2_565
O9W H9W1 O7 0.85(6) 1.97(3) 2.734(5) 150(5) 3_565
O9W H9W2 O14 0.85(6) 2.13(3) 2.902(5) 151(6) .
O10W HAW2 O3 0.85(6) 2.36(7) 2.935(5) 125(7) 8
O10W HAW1 O14 0.85(6) 2.04(4) 2.839(4) 155(8) 3_564
O11W HBW2 O9W 0.85(6) 2.58(11) 3.172(11) 127(12) 1_554
O11W HBW1 O1 0.85(6) 2.06(8) 2.822(8) 147(12) 6_554

loop_
_geom_torsion_atom_site_label_1
_geom_torsion_atom_site_label_2
_geom_torsion_atom_site_label_3
_geom_torsion_atom_site_label_4
_geom_torsion
_geom_torsion_site_symmetry_1
_geom_torsion_site_symmetry_4
O1W Li1 Li2 O2W 86.0(6) . .
O4 Li1 Li2 O2W -127.9(5) . .
O1 Li1 Li2 O2W -134.1(7) . .
O10 Li1 Li2 O2W 48.5(10) 6 .
O3 Li1 Li2 O2W -39.9(4) 6 .
Li7 Li1 Li2 O2W 100.7(6) 6 .
O1W Li1 Li2 O3W -44.8(7) . .
O4 Li1 Li2 O3W 101.3(6) . .
O1 Li1 Li2 O3W 95.1(8) . .
O10 Li1 Li2 O3W -82.3(10) 6 .
O3 Li1 Li2 O3W -170.7(5) 6 .
Li7 Li1 Li2 O3W -30.0(9) 6 .
O1W Li1 Li2 O4 -146.1(8) . .
O1 Li1 Li2 O4 -6.2(5) . .
O10 Li1 Li2 O4 176.4(12) 6 .
O3 Li1 Li2 O4 88.0(5) 6 .
Li7 Li1 Li2 O4 -131.3(8) 6 .
O1W Li1 Li2 O5 -173.7(7) . .
O4 Li1 Li2 O5 -27.6(4) . .
O1 Li1 Li2 O5 -33.8(8) . .
O10 Li1 Li2 O5 148.8(8) 6 .
O3 Li1 Li2 O5 60.4(5) 6 .
Li7 Li1 Li2 O5 -158.9(5) 6 .
O4 Li1 Li2 O1W 146.1(8) . .
O1 Li1 Li2 O1W 139.9(10) . .
O10 Li1 Li2 O1W -37.5(8) 6 .
O3 Li1 Li2 O1W -125.9(7) 6 .
Li7 Li1 Li2 O1W 14.8(6) 6 .
O4W Li3 Li4 O5W -96.7(5) . .
O5 Li3 Li4 O5W -38.6(11) . .
O11 Li3 Li4 O5W 130.9(6) . .
O6 Li3 Li4 O5W 17.0(3) . .
O12 Li3 Li4 O5W 158.9(4) . .
S2 Li3 Li4 O5W 32.2(4) . .
O4W Li3 Li4 O6W 15.4(5) . .
O5 Li3 Li4 O6W 73.5(12) . .
O11 Li3 Li4 O6W -117.1(8) . .
O6 Li3 Li4 O6W 129.1(6) . .
O12 Li3 Li4 O6W -89.0(6) . .
S2 Li3 Li4 O6W 144.3(5) . .
O4W Li3 Li4 O11 132.5(6) . .
O5 Li3 Li4 O11 -169.4(10) . .
O6 Li3 Li4 O11 -113.9(5) . .
O12 Li3 Li4 O11 28.0(5) . .
S2 Li3 Li4 O11 -98.6(4) . .
O4W Li3 Li4 O11 155.2(7) . 4
O5 Li3 Li4 O11 -146.7(7) . 4
O11 Li3 Li4 O11 22.8(4) . 4
O6 Li3 Li4 O11 -91.1(6) . 4
O12 Li3 Li4 O11 50.8(7) . 4
S2 Li3 Li4 O11 -75.9(6) . 4
O4W Li3 Li4 C7 141.9(5) . 4
O5 Li3 Li4 C7 -160.0(8) . 4
O11 Li3 Li4 C7 9.4(3) . 4
O6 Li3 Li4 C7 -104.5(4) . 4
O12 Li3 Li4 C7 37.4(5) . 4
S2 Li3 Li4 C7 -89.2(3) . 4
O4W Li3 Li4 C7 132.9(4) . .
O5 Li3 Li4 C7 -169.0(9) . .
O11 Li3 Li4 C7 0.4(2) . .
O6 Li3 Li4 C7 -113.5(3) . .
O12 Li3 Li4 C7 28.5(3) . .
S2 Li3 Li4 C7 -98.2(3) . .
O4W Li3 Li4 Li3 -175.6(8) . 4
O5 Li3 Li4 Li3 -117.5(7) . 4
O11 Li3 Li4 Li3 51.9(7) . 4
O6 Li3 Li4 Li3 -61.9(8) . 4
O12 Li3 Li4 Li3 80.0(9) . 4
S2 Li3 Li4 Li3 -46.7(8) . 4
O8W Li5 Li6 O15 -91.1(8) . .
O7W Li5 Li6 O15 179.0(6) . .
O7W Li5 Li6 O15 126.3(7) 4 .
O15 Li5 Li6 O15 27.3(4) 4 .
Li6 Li5 Li6 O15 62.6(7) 4 .
O8W Li5 Li6 O9 84.3(10) . 1_556
O7W Li5 Li6 O9 -5.5(7) . 1_556
O7W Li5 Li6 O9 -58.2(9) 4 1_556
O15 Li5 Li6 O9 -157.3(5) 4 1_556
O15 Li5 Li6 O9 175.5(7) . 1_556
Li6 Li5 Li6 O9 -122.0(6) 4 1_556
O8W Li5 Li6 O8 171.3(7) . 1_556
O7W Li5 Li6 O8 81.4(4) . 1_556
O7W Li5 Li6 O8 28.8(7) 4 1_556
O15 Li5 Li6 O8 -70.3(7) 4 1_556
O15 Li5 Li6 O8 -97.6(4) . 1_556
Li6 Li5 Li6 O8 -35.0(10) 4 1_556
O8W Li5 Li6 O9W -1.1(8) . .
O7W Li5 Li6 O9W -91.0(4) . .
O7W Li5 Li6 O9W -143.6(6) 4 .
O15 Li5 Li6 O9W 117.3(6) 4 .
O15 Li5 Li6 O9W 90.1(5) . .
Li6 Li5 Li6 O9W 152.6(6) 4 .
O8W Li5 Li6 O7W 89.9(6) . .
O7W Li5 Li6 O7W -52.7(6) 4 .
O15 Li5 Li6 O7W -151.7(8) 4 .
O15 Li5 Li6 O7W -179.0(6) . .
Li6 Li5 Li6 O7W -116.4(9) 4 .
O8W Li5 Li6 O13 -95.4(7) . .
O7W Li5 Li6 O13 174.8(5) . .
O7W Li5 Li6 O13 122.1(6) 4 .
O15 Li5 Li6 O13 23.1(8) 4 .
O15 Li5 Li6 O13 -4.2(5) . .
Li6 Li5 Li6 O13 58.4(10) 4 .
O8W Li5 Li6 Li7 25.1(11) . 1_556
O7W Li5 Li6 Li7 -64.8(7) . 1_556
O7W Li5 Li6 Li7 -117.5(7) 4 1_556
O15 Li5 Li6 Li7 143.5(5) 4 1_556
O15 Li5 Li6 Li7 116.2(6) . 1_556
Li6 Li5 Li6 Li7 178.8(3) 4 1_556
O4W Li3 S2 O6 30.3(4) . .
O5 Li3 S2 O6 116.7(4) . .
O11 Li3 S2 O6 -73.5(3) . .
O12 Li3 S2 O6 -161.4(5) . .
Li4 Li3 S2 O6 -38.8(3) . .
O4W Li3 S2 O8 24.6(7) . .
O5 Li3 S2 O8 111.0(3) . .
O11 Li3 S2 O8 -79.2(4) . .
O6 Li3 S2 O8 -5.7(5) . .
O12 Li3 S2 O8 -167.2(3) . .
Li4 Li3 S2 O8 -44.5(4) . .
O4W Li3 S2 O7 157.9(4) . .
O5 Li3 S2 O7 -115.6(2) . .
O11 Li3 S2 O7 54.2(3) . .
O6 Li3 S2 O7 127.6(3) . .
O12 Li3 S2 O7 -33.8(3) . .
Li4 Li3 S2 O7 88.8(3) . .
O4W Li3 S2 C4 -95.6(4) . .
O5 Li3 S2 C4 -9.2(2) . .
O11 Li3 S2 C4 160.6(2) . .
O6 Li3 S2 C4 -125.9(3) . .
O12 Li3 S2 C4 72.6(3) . .
Li4 Li3 S2 C4 -164.8(3) . .
O3 S1 O1 Li1 -109.6(7) . .
O2 S1 O1 Li1 129.8(7) . .
C1 S1 O1 Li1 12.9(8) . .
O1W Li1 O1 S1 72.0(13) . .
O4 Li1 O1 S1 2.3(9) . .
O10 Li1 O1 S1 -175.4(6) 6 .
O3 Li1 O1 S1 -89.5(7) 6 .
Li2 Li1 O1 S1 6.2(11) . .
Li7 Li1 O1 S1 149.6(6) 6 .
O4 Li1 O1W Li2 -20.8(5) . .
O1 Li1 O1W Li2 -91.5(11) . .
O10 Li1 O1W Li2 157.3(5) 6 .
O3 Li1 O1W Li2 67.3(6) 6 .
Li7 Li1 O1W Li2 -169.3(5) 6 .
O2W Li2 O1W Li1 -99.1(6) . .
O3W Li2 O1W Li1 143.9(6) . .
O4 Li2 O1W Li1 21.1(5) . .
O5 Li2 O1W Li1 11.1(12) . .
O1 S1 O3 Li1 -160.6(3) . 6_554
O2 S1 O3 Li1 -37.2(3) . 6_554
C1 S1 O3 Li1 76.5(3) . 6_554
O1W Li1 O4 C2 -176.6(6) . .
O1 Li1 O4 C2 -26.4(8) . .
O3 Li1 O4 C2 64.6(7) 6 .
Li2 Li1 O4 C2 158.6(7) . .
Li7 Li1 O4 C2 -105.2(9) 6 .
O1W Li1 O4 Li2 24.8(6) . .
O1 Li1 O4 Li2 174.9(4) . .
O3 Li1 O4 Li2 -94.0(4) 6 .
Li7 Li1 O4 Li2 96.2(9) 6 .
O2W Li2 O4 C2 -97.7(6) . .
O3W Li2 O4 C2 93.8(6) . .
O5 Li2 O4 C2 -9.0(5) . .
O1W Li2 O4 C2 176.6(4) . .
Li1 Li2 O4 C2 -161.9(6) . .
O2W Li2 O4 Li1 64.2(6) . .
O3W Li2 O4 Li1 -104.3(7) . .
O5 Li2 O4 Li1 153.0(4) . .
O1W Li2 O4 Li1 -21.5(5) . .
O4W Li3 O5 C3 142.4(4) . .
O11 Li3 O5 C3 -56(3) . .
O6 Li3 O5 C3 35.2(4) . .
O12 Li3 O5 C3 -106.1(4) . .
S2 Li3 O5 C3 13.4(4) . .
Li4 Li3 O5 C3 89.9(9) . .
O4W Li3 O5 Li2 -41.2(5) . .
O11 Li3 O5 Li2 120(2) . .
O6 Li3 O5 Li2 -148.4(3) . .
O12 Li3 O5 Li2 70.2(4) . .
S2 Li3 O5 Li2 -170.2(3) . .
Li4 Li3 O5 Li2 -93.7(9) . .
O2W Li2 O5 C3 129.9(4) . .
O3W Li2 O5 C3 -109.2(4) . .
O4 Li2 O5 C3 10.2(4) . .
O1W Li2 O5 C3 20.1(11) . .
Li1 Li2 O5 C3 27.4(5) . .
O2W Li2 O5 Li3 -47.1(5) . .
O3W Li2 O5 Li3 73.9(5) . .
O4 Li2 O5 Li3 -166.7(3) . .
O1W Li2 O5 Li3 -156.8(8) . .
Li1 Li2 O5 Li3 -149.5(4) . .
O8 S2 O6 Li3 176.7(3) . .
O7 S2 O6 Li3 -60.5(3) . .
C4 S2 O6 Li3 58.4(3) . .
O4W Li3 O6 S2 -155.9(3) . .
O5 Li3 O6 S2 -59.1(3) . .
O11 Li3 O6 S2 110.2(3) . .
O12 Li3 O6 S2 26.5(7) . .
Li4 Li3 O6 S2 141.2(3) . .
O8W Li5 O7W Li6 -105.5(5) . .
O7W Li5 O7W Li6 145.2(4) 4 .
O15 Li5 O7W Li6 51.0(11) 4 .
O15 Li5 O7W Li6 0.6(4) . .
Li6 Li5 O7W Li6 110.4(6) 4 .
O15 Li6 O7W Li5 -0.7(4) . .
O9 Li6 O7W Li5 176.6(4) 1_556 .
O8 Li6 O7W Li5 -100.1(4) 1_556 .
O9W Li6 O7W Li5 94.9(4) . .
O13 Li6 O7W Li5 -17.1(16) . .
Li7 Li6 O7W Li5 136.2(5) 1_556 .
O6 S2 O8 Li6 -171.6(3) . 1_554
O7 S2 O8 Li6 61.6(3) . 1_554
C4 S2 O8 Li6 -53.1(4) . 1_554
Li3 S2 O8 Li6 -168.0(3) . 1_554
O11W Li7 O9 C5 68.9(10) . .
O10W Li7 O9 C5 -104.3(4) . .
O10 Li7 O9 C5 1.2(4) . .
O9W Li7 O9 C5 161.2(3) 1_554 .
Li6 Li7 O9 C5 151.3(4) 1_554 .
Li1 Li7 O9 C5 10.0(5) 6_554 .
O11W Li7 O9 Li6 -82.4(10) . 1_554
O10W Li7 O9 Li6 104.4(4) . 1_554
O10 Li7 O9 Li6 -150.0(3) . 1_554
O9W Li7 O9 Li6 9.9(3) 1_554 1_554
Li1 Li7 O9 Li6 -141.2(4) 6_554 1_554
O15 Li6 O9W Li7 -167.2(4) . 1_556
O9 Li6 O9W Li7 9.3(3) 1_556 1_556
O8 Li6 O9W Li7 -0.2(19) 1_556 1_556
O7W Li6 O9W Li7 109.6(3) . 1_556
O13 Li6 O9W Li7 -84.0(3) . 1_556
Li5 Li6 O9W Li7 151.3(4) . 1_556
O11W Li7 O10 C6 -156.3(4) . .
O10W Li7 O10 C6 100.4(4) . .
O9 Li7 O10 C6 -6.7(4) . .
O9W Li7 O10 C6 -48.9(10) 1_554 .
Li6 Li7 O10 C6 -26.2(5) 1_554 .
Li1 Li7 O10 C6 -172.5(5) 6_554 .
O11W Li7 O10 Li1 16.2(5) . 6_554
O10W Li7 O10 Li1 -87.1(5) . 6_554
O9 Li7 O10 Li1 165.8(4) . 6_554
O9W Li7 O10 Li1 123.6(9) 1_554 6_554
Li6 Li7 O10 Li1 146.3(5) 1_554 6_554
O5W Li4 O11 C7 126.6(4) . .
O6W Li4 O11 C7 -101.1(5) . .
O11 Li4 O11 C7 20.4(6) 4 .
C7 Li4 O11 C7 10.4(3) 4 .
Li3 Li4 O11 C7 179.2(5) . .
Li3 Li4 O11 C7 33.4(7) 4 .
O5W Li4 O11 Li3 -52.6(5) . .
O6W Li4 O11 Li3 79.7(7) . .
O11 Li4 O11 Li3 -158.7(3) 4 .
C7 Li4 O11 Li3 -168.8(3) 4 .
C7 Li4 O11 Li3 -179.2(5) . .
Li3 Li4 O11 Li3 -145.7(5) 4 .
O4W Li3 O11 C7 138.0(4) . .
O5 Li3 O11 C7 -24(3) . .
O6 Li3 O11 C7 -114.0(4) . .
O12 Li3 O11 C7 27.1(5) . .
S2 Li3 O11 C7 -90.6(5) . .
Li4 Li3 O11 C7 -178.9(7) . .
O4W Li3 O11 Li4 -43.1(6) . .
O5 Li3 O11 Li4 155(3) . .
O6 Li3 O11 Li4 64.9(5) . .
O12 Li3 O11 Li4 -154.0(5) . .
S2 Li3 O11 Li4 88.3(5) . .
O14 S3 O12 Li3 -76.5(3) . .
O13 S3 O12 Li3 159.4(3) . .
C8 S3 O12 Li3 42.3(4) . .
O4W Li3 O12 S3 -132.3(4) . .
O5 Li3 O12 S3 128.8(3) . .
O11 Li3 O12 S3 -43.0(4) . .
O6 Li3 O12 S3 45.3(7) . .
S2 Li3 O12 S3 57.4(4) . .
Li4 Li3 O12 S3 -58.4(5) . .
O14 S3 O13 Li6 56.3(3) . .
O12 S3 O13 Li6 -177.5(2) . .
C8 S3 O13 Li6 -59.9(2) . .
O15 Li6 O13 S3 30.9(3) . .
O9 Li6 O13 S3 -146.1(2) 1_556 .
O8 Li6 O13 S3 130.2(2) 1_556 .
O9W Li6 O13 S3 -65.8(3) . .
O7W Li6 O13 S3 47.3(17) . .
Li5 Li6 O13 S3 33.7(5) . .
Li7 Li6 O13 S3 -107.4(2) 1_556 .
O8 Li6 O15 C9 -67.3(6) 1_556 .
O9W Li6 O15 C9 109.1(4) . .
O7W Li6 O15 C9 -154.6(4) . .
O13 Li6 O15 C9 21.2(6) . .
Li5 Li6 O15 C9 -155.3(6) . .
Li7 Li6 O15 C9 96.7(6) 1_556 .
O8 Li6 O15 Li5 88.0(5) 1_556 .
O9W Li6 O15 Li5 -95.6(5) . .
O7W Li6 O15 Li5 0.7(4) . .
O13 Li6 O15 Li5 176.5(4) . .
Li7 Li6 O15 Li5 -108.0(6) 1_556 .
O8W Li5 O15 C9 -95.6(4) . .
O7W Li5 O15 C9 160.9(3) . .
O7W Li5 O15 C9 60.6(13) 4 .
O15 Li5 O15 C9 8.3(6) 4 .
Li6 Li5 O15 C9 25.3(7) 4 .
Li6 Li5 O15 C9 161.7(5) . .
O8W Li5 O15 Li6 102.7(5) . .
O7W Li5 O15 Li6 -0.7(4) . .
O7W Li5 O15 Li6 -101.0(10) 4 .
O15 Li5 O15 Li6 -153.3(3) 4 .
Li6 Li5 O15 Li6 -136.4(5) 4 .
O1 S1 C1 C2 -16.5(5) . .
O3 S1 C1 C2 110.9(4) . .
O2 S1 C1 C2 -136.0(5) . .
O1 S1 C1 C6 166.9(4) . .
O3 S1 C1 C6 -65.7(4) . .
O2 S1 C1 C6 47.3(5) . .
Li1 O4 C2 C1 29.1(8) . .
Li2 O4 C2 C1 -175.3(5) . .
Li1 O4 C2 C3 -149.0(6) . .
Li2 O4 C2 C3 6.6(5) . .
C6 C1 C2 O4 174.2(4) . .
S1 C1 C2 O4 -2.1(6) . .
C6 C1 C2 C3 -7.8(6) . .
S1 C1 C2 C3 175.8(3) . .
Li3 O5 C3 C4 -13.3(6) . .
Li2 O5 C3 C4 170.3(4) . .
Li3 O5 C3 C2 166.4(3) . .
Li2 O5 C3 C2 -10.0(5) . .
O4 C2 C3 O5 3.0(4) . .
C1 C2 C3 O5 -175.2(4) . .
O4 C2 C3 C4 -177.3(4) . .
C1 C2 C3 C4 4.6(4) . .
O5 C3 C4 C5 177.6(4) . .
C2 C3 C4 C5 -2.2(5) . .
O5 C3 C4 S2 -1.3(5) . .
C2 C3 C4 S2 179.0(2) . .
O6 S2 C4 C5 158.8(3) . .
O8 S2 C4 C5 38.4(3) . .
O7 S2 C4 C5 -77.2(4) . .
Li3 S2 C4 C5 -170.8(3) . .
O6 S2 C4 C3 -22.3(4) . .
O8 S2 C4 C3 -142.7(3) . .
O7 S2 C4 C3 101.7(4) . .
Li3 S2 C4 C3 8.1(3) . .
Li6 O9 C5 C4 -39.4(7) 1_554 .
Li7 O9 C5 C4 -179.7(4) . .
Li6 O9 C5 C6 143.3(4) 1_554 .
Li7 O9 C5 C6 3.0(4) . .
C3 C4 C5 O9 -174.3(4) . .
S2 C4 C5 O9 4.5(6) . .
C3 C4 C5 C6 2.7(5) . .
S2 C4 C5 C6 -178.4(2) . .
Li7 O10 C6 C1 -170.6(4) . .
Li1 O10 C6 C1 19.1(8) 6_554 .
Li7 O10 C6 C5 9.9(4) . .
Li1 O10 C6 C5 -160.4(5) 6_554 .
C2 C1 C6 O10 -171.3(4) . .
S1 C1 C6 O10 5.4(6) . .
C2 C1 C6 C5 8.2(5) . .
S1 C1 C6 C5 -175.2(3) . .
O9 C5 C6 O10 -8.6(4) . .
C4 C5 C6 O10 174.0(4) . .
O9 C5 C6 C1 171.9(4) . .
C4 C5 C6 C1 -5.6(4) . .
Li4 O11 C7 C8 166.1(5) . .
Li3 O11 C7 C8 -15.0(7) . .
Li4 O11 C7 C7 -17.0(5) . 4
Li3 O11 C7 C7 161.9(4) . 4
Li3 O11 C7 Li4 178.9(7) . .
O5W Li4 C7 O11 -63.4(4) . .
O6W Li4 C7 O11 95.1(4) . .
O11 Li4 C7 O11 -155.8(7) 4 .
C7 Li4 C7 O11 -163.8(5) 4 .
Li3 Li4 C7 O11 -0.6(3) . .
Li3 Li4 C7 O11 -149.4(6) 4 .
O5W Li4 C7 C8 -108.9(15) . .
O6W Li4 C7 C8 49.6(15) . .
O11 Li4 C7 C8 -45.4(16) . .
O11 Li4 C7 C8 158.8(13) 4 .
C7 Li4 C7 C8 150.7(13) 4 .
Li3 Li4 C7 C8 -46.0(15) . .
Li3 Li4 C7 C8 165.2(13) 4 .
O5W Li4 C7 C7 100.4(3) . 4
O6W Li4 C7 C7 -101.1(3) . 4
O11 Li4 C7 C7 163.8(5) . 4
O11 Li4 C7 C7 8.0(2) 4 4
Li3 Li4 C7 C7 163.3(2) . 4
Li3 Li4 C7 C7 14.4(2) 4 4
O11 C7 C8 C9 176.9(3) . .
C7 C7 C8 C9 0.3(4) 4 .
Li4 C7 C8 C9 -147.0(13) . .
O11 C7 C8 S3 2.2(6) . .
C7 C7 C8 S3 -174.50(17) 4 .
Li4 C7 C8 S3 38.3(16) . .
O14 S3 C8 C9 -66.6(4) . .
O12 S3 C8 C9 170.4(3) . .
O13 S3 C8 C9 51.3(3) . .
O14 S3 C8 C7 108.2(3) . .
O12 S3 C8 C7 -14.8(4) . .
O13 S3 C8 C7 -133.8(3) . .
Li6 O15 C9 C8 -34.8(7) . .
Li5 O15 C9 C8 172.7(5) . .
Li6 O15 C9 C9 145.2(4) . 4
Li5 O15 C9 C9 -7.3(5) . 4
C7 C8 C9 O15 179.8(3) . .
S3 C8 C9 O15 -5.2(5) . .
C7 C8 C9 C9 -0.3(4) . 4
S3 C8 C9 C9 174.77(15) . 4
